data_4066493
loop_
_publ_author_name
'Hsu, Yu-Lin'
'Liang, Lan-Chang'

_publ_section_title
;
 Alkali Metal Complexes of atert-Butylphosphine-Bridged Biphenolate Ligand
;
_journal_issue 23
_journal_name_full Organometallics
_journal_page_first 6201
_journal_paper_doi 10.1021/om100495e
_journal_volume 29
_journal_year 2010
_chemical_formula_moiety 'C84 H148 Na4 O14 P2'
_chemical_formula_sum 'C84 H148 Na4 O14 P2'
_chemical_formula_weight 1535.92
_chemical_name_systematic
;
 ?
;
_space_group_IT_number 14
_symmetry_cell_setting monoclinic
_symmetry_space_group_name_Hall '-P 2ybc'
_symmetry_space_group_name_H-M 'P 1 21/c 1'
_atom_sites_solution_hydrogens geom
_atom_sites_solution_primary direct
_atom_sites_solution_secondary difmap
_audit_creation_method SHELXL-97
_cell_angle_alpha 90.00
_cell_angle_beta 96.750(7)
_cell_angle_gamma 90.00
_cell_formula_units_Z 2
_cell_length_a 16.5254(18)
_cell_length_b 14.0526(16)
_cell_length_c 20.125(2)
_cell_measurement_reflns_used 0
_cell_measurement_temperature 200(2)
_cell_measurement_theta_max 0
_cell_measurement_theta_min 0
_cell_volume 4641.1(9)
_computing_molecular_graphics 'Ortep-3 for Windows (Farrugia, 1997)'
_computing_publication_material 'WinGX publication routines (Farrugia, 1999)'
_computing_structure_refinement 'SHELXL-97 (Sheldrick, 1997)'
_computing_structure_solution 'SHELXS-86 (Sheldrick, 1986)'
_diffrn_ambient_temperature 200(2)
_diffrn_measured_fraction_theta_full 0.982
_diffrn_measured_fraction_theta_max 0.982
_diffrn_radiation_monochromator graphite
_diffrn_radiation_source 'fine-focus sealed tube'
_diffrn_radiation_type MoK\a
_diffrn_radiation_wavelength 0.71073
_diffrn_reflns_av_R_equivalents 0.0542
_diffrn_reflns_av_sigmaI/netI 0.0829
_diffrn_reflns_limit_h_max 17
_diffrn_reflns_limit_h_min -19
_diffrn_reflns_limit_k_max 16
_diffrn_reflns_limit_k_min -13
_diffrn_reflns_limit_l_max 21
_diffrn_reflns_limit_l_min -23
_diffrn_reflns_number 28174
_diffrn_reflns_theta_full 25.00
_diffrn_reflns_theta_max 25.00
_diffrn_reflns_theta_min 1.24
_exptl_absorpt_coefficient_mu 0.121
_exptl_absorpt_correction_T_max 0.9916
_exptl_absorpt_correction_T_min 0.9751
_exptl_absorpt_correction_type multi-scan
_exptl_crystal_colour colorless
_exptl_crystal_density_diffrn 1.099
_exptl_crystal_density_method 'not measured'
_exptl_crystal_description prism
_exptl_crystal_F_000 1676
_exptl_crystal_size_max 0.21
_exptl_crystal_size_mid 0.16
_exptl_crystal_size_min 0.07
_refine_diff_density_max 0.569
_refine_diff_density_min -0.566
_refine_diff_density_rms 0.094
_refine_ls_extinction_method none
_refine_ls_goodness_of_fit_ref 0.908
_refine_ls_hydrogen_treatment fixed
_refine_ls_matrix_type full
_refine_ls_number_parameters 519
_refine_ls_number_reflns 8036
_refine_ls_number_restraints 0
_refine_ls_restrained_S_all 0.908
_refine_ls_R_factor_all 0.1175
_refine_ls_R_factor_gt 0.0577
_refine_ls_shift/su_max 0.040
_refine_ls_shift/su_mean 0.003
_refine_ls_structure_factor_coef Fsqd
_refine_ls_weighting_details 'calc w=1/[\s^2^(Fo^2^)+(0.1003P)^2^+2.9445P] where P=(Fo^2^+2Fc^2^)/3'
_refine_ls_weighting_scheme calc
_refine_ls_wR_factor_gt 0.1458
_refine_ls_wR_factor_ref 0.1870
_reflns_number_gt 4637
_reflns_number_total 8036
_reflns_threshold_expression >2sigma(I)
_cod_data_source_file om100495e_si_002.cif
_cod_data_source_block a10249_Na
_cod_original_cell_volume 4641.2(9)
_cod_original_sg_symbol_H-M 'P 21/c'
_cod_database_code 4066493

loop_
_symmetry_equiv_pos_as_xyz
'x, y, z'
'-x, y+1/2, -z+1/2'
'-x, -y, -z'
'x, -y-1/2, z-1/2'

loop_
_atom_site_label
_atom_site_type_symbol
_atom_site_fract_x
_atom_site_fract_y
_atom_site_fract_z
_atom_site_U_iso_or_equiv
_atom_site_adp_type
_atom_site_occupancy
_atom_site_symmetry_multiplicity
_atom_site_calc_flag
_atom_site_refinement_flags
_atom_site_disorder_assembly
_atom_site_disorder_group
C1 C 0.23480(19) 0.6132(2) 0.28766(15) 0.0330(8) Uani 1 1 d . A .
C2 C 0.23096(18) 0.6727(2) 0.23000(15) 0.0318(8) Uani 1 1 d . A .
C3 C 0.28841(19) 0.7503(2) 0.23187(16) 0.0350(8) Uani 1 1 d . . .
C4 C 0.2824(2) 0.8253(2) 0.17505(17) 0.0402(9) Uani 1 1 d . . .
C5 C 0.3003(2) 0.7784(3) 0.10911(18) 0.0520(10) Uani 1 1 d . . .
H5A H 0.2962 0.8263 0.0735 0.078 Uiso 1 1 calc R . .
H5B H 0.2606 0.7276 0.0971 0.078 Uiso 1 1 calc R . .
H5C H 0.3554 0.7516 0.1148 0.078 Uiso 1 1 calc R . .
C6 C 0.1963(2) 0.8693(3) 0.16544(19) 0.0493(10) Uani 1 1 d . . .
H6A H 0.1931 0.9166 0.1294 0.074 Uiso 1 1 calc R . .
H6B H 0.1852 0.9001 0.2071 0.074 Uiso 1 1 calc R . .
H6C H 0.1560 0.8191 0.1537 0.074 Uiso 1 1 calc R . .
C7 C 0.3430(2) 0.9079(3) 0.1895(2) 0.0564(11) Uani 1 1 d . . .
H7A H 0.3365 0.9530 0.1522 0.085 Uiso 1 1 calc R . .
H7B H 0.3988 0.8829 0.1948 0.085 Uiso 1 1 calc R . .
H7C H 0.3324 0.9403 0.2307 0.085 Uiso 1 1 calc R . .
C8 C 0.3507(2) 0.7546(2) 0.28465(18) 0.0441(9) Uani 1 1 d . . .
H8 H 0.3892 0.8048 0.2847 0.053 Uiso 1 1 calc R . .
C9 C 0.3604(2) 0.6896(3) 0.33771(17) 0.0467(10) Uani 1 1 d . A .
C10 C 0.4337(3) 0.6930(3) 0.3923(2) 0.0660(13) Uani 1 1 d . . .
C11' C 0.4248(8) 0.7902(10) 0.4347(7) 0.089(4) Uani 0.40 1 d P A 1
H11A H 0.3724 0.7901 0.4530 0.133 Uiso 0.40 1 calc PR A 1
H11B H 0.4274 0.8454 0.4052 0.133 Uiso 0.40 1 calc PR A 1
H11C H 0.4693 0.7939 0.4714 0.133 Uiso 0.40 1 calc PR A 1
C12' C 0.4285(10) 0.6138(11) 0.4469(8) 0.088(5) Uani 0.40 1 d P A 1
H12A H 0.3746 0.6156 0.4626 0.132 Uiso 0.40 1 calc PR A 1
H12B H 0.4705 0.6252 0.4846 0.132 Uiso 0.40 1 calc PR A 1
H12C H 0.4371 0.5512 0.4274 0.132 Uiso 0.40 1 calc PR A 1
C13' C 0.5104(7) 0.6918(17) 0.3666(7) 0.111(6) Uani 0.40 1 d P A 1
H13A H 0.5543 0.6932 0.4039 0.167 Uiso 0.40 1 calc PR A 1
H13B H 0.5148 0.7477 0.3381 0.167 Uiso 0.40 1 calc PR A 1
H13C H 0.5149 0.6338 0.3403 0.167 Uiso 0.40 1 calc PR A 1
C11 C 0.4861(6) 0.7833(7) 0.3883(5) 0.088(3) Uani 0.60 1 d P A 2
H11D H 0.5045 0.7876 0.3439 0.132 Uiso 0.60 1 calc PR A 2
H11E H 0.5335 0.7801 0.4224 0.132 Uiso 0.60 1 calc PR A 2
H11F H 0.4536 0.8396 0.3962 0.132 Uiso 0.60 1 calc PR A 2
C12 C 0.4068(7) 0.6862(12) 0.4604(4) 0.136(6) Uani 0.60 1 d P A 2
H12D H 0.4545 0.6878 0.4942 0.204 Uiso 0.60 1 calc PR A 2
H12E H 0.3771 0.6265 0.4643 0.204 Uiso 0.60 1 calc PR A 2
H12F H 0.3710 0.7400 0.4674 0.204 Uiso 0.60 1 calc PR A 2
C13 C 0.4900(6) 0.6066(7) 0.3783(6) 0.103(4) Uani 0.60 1 d P A 2
H13D H 0.5067 0.6128 0.3334 0.155 Uiso 0.60 1 calc PR A 2
H13E H 0.4599 0.5469 0.3813 0.155 Uiso 0.60 1 calc PR A 2
H13F H 0.5384 0.6062 0.4115 0.155 Uiso 0.60 1 calc PR A 2
C14 C 0.3000(2) 0.6213(2) 0.33827(16) 0.0423(9) Uani 1 1 d . . .
H14 H 0.3031 0.5780 0.3747 0.051 Uiso 1 1 calc R A .
C15 C 0.1257(2) 0.5197(3) 0.37838(16) 0.0417(9) Uani 1 1 d . A .
C16 C 0.1127(2) 0.6227(3) 0.39973(18) 0.0561(11) Uani 1 1 d . . .
H16A H 0.0770 0.6554 0.3647 0.084 Uiso 1 1 calc R . .
H16B H 0.1654 0.6555 0.4067 0.084 Uiso 1 1 calc R . .
H16C H 0.0876 0.6231 0.4415 0.084 Uiso 1 1 calc R . .
C17 C 0.1811(3) 0.4701(3) 0.43411(18) 0.0716(14) Uani 1 1 d . . .
H17A H 0.2348 0.5005 0.4391 0.107 Uiso 1 1 calc R . .
H17B H 0.1868 0.4028 0.4227 0.107 Uiso 1 1 calc R . .
H17C H 0.1571 0.4752 0.4763 0.107 Uiso 1 1 calc R . .
C18 C 0.0423(3) 0.4688(3) 0.3726(2) 0.0668(12) Uani 1 1 d . . .
H18A H 0.0050 0.4991 0.3374 0.100 Uiso 1 1 calc R . .
H18B H 0.0196 0.4735 0.4153 0.100 Uiso 1 1 calc R . .
H18C H 0.0493 0.4017 0.3614 0.100 Uiso 1 1 calc R . .
C19 C 0.20269(18) 0.4143(2) 0.26894(14) 0.0293(7) Uani 1 1 d . A .
C20 C 0.18227(18) 0.3764(2) 0.20279(15) 0.0295(7) Uani 1 1 d . A .
C21 C 0.21977(18) 0.2881(2) 0.18735(15) 0.0313(8) Uani 1 1 d . . .
C22 C 0.19758(19) 0.2392(2) 0.11887(16) 0.0360(8) Uani 1 1 d . . .
C23 C 0.2196(2) 0.3034(3) 0.06193(17) 0.0515(10) Uani 1 1 d . . .
H23A H 0.2050 0.2713 0.0190 0.077 Uiso 1 1 calc R . .
H23B H 0.2782 0.3163 0.0680 0.077 Uiso 1 1 calc R . .
H23C H 0.1895 0.3634 0.0625 0.077 Uiso 1 1 calc R . .
C24 C 0.2423(3) 0.1446(3) 0.1137(2) 0.0605(12) Uani 1 1 d . . .
H24A H 0.2291 0.1018 0.1493 0.091 Uiso 1 1 calc R . .
H24B H 0.3012 0.1561 0.1185 0.091 Uiso 1 1 calc R . .
H24C H 0.2253 0.1155 0.0701 0.091 Uiso 1 1 calc R . .
C25 C 0.1057(2) 0.2180(3) 0.10811(18) 0.0490(10) Uani 1 1 d . . .
H25A H 0.0912 0.1768 0.1442 0.073 Uiso 1 1 calc R . .
H25B H 0.0921 0.1859 0.0650 0.073 Uiso 1 1 calc R . .
H25C H 0.0752 0.2778 0.1083 0.073 Uiso 1 1 calc R . .
C26 C 0.27814(18) 0.2479(2) 0.23495(16) 0.0349(8) Uani 1 1 d . . .
H26 H 0.3029 0.1899 0.2238 0.042 Uiso 1 1 calc R . .
C27 C 0.30268(19) 0.2873(2) 0.29815(16) 0.0339(8) Uani 1 1 d . B .
C28 C 0.3716(2) 0.2437(3) 0.34623(17) 0.0430(9) Uani 1 1 d . . .
C29' C 0.3551(12) 0.1445(15) 0.3639(8) 0.093(7) Uani 0.40 1 d P B 3
H29A H 0.4008 0.1201 0.3945 0.140 Uiso 0.40 1 calc PR B 3
H29B H 0.3483 0.1056 0.3233 0.140 Uiso 0.40 1 calc PR B 3
H29C H 0.3051 0.1419 0.3857 0.140 Uiso 0.40 1 calc PR B 3
C30' C 0.3946(14) 0.3052(16) 0.4087(11) 0.181(14) Uani 0.40 1 d P B 3
H30A H 0.4392 0.2748 0.4374 0.271 Uiso 0.40 1 calc PR B 3
H30B H 0.3472 0.3119 0.4335 0.271 Uiso 0.40 1 calc PR B 3
H30C H 0.4119 0.3683 0.3952 0.271 Uiso 0.40 1 calc PR B 3
C31' C 0.4501(9) 0.2414(17) 0.3084(9) 0.116(8) Uani 0.40 1 d P B 3
H31A H 0.4956 0.2137 0.3377 0.174 Uiso 0.40 1 calc PR B 3
H31B H 0.4641 0.3063 0.2962 0.174 Uiso 0.40 1 calc PR B 3
H31C H 0.4393 0.2027 0.2678 0.174 Uiso 0.40 1 calc PR B 3
C29 C 0.3851(8) 0.1390(10) 0.3298(5) 0.084(5) Uani 0.60 1 d P B 4
H29D H 0.3340 0.1038 0.3305 0.127 Uiso 0.60 1 calc PR B 4
H29E H 0.4269 0.1120 0.3630 0.127 Uiso 0.60 1 calc PR B 4
H29F H 0.4030 0.1341 0.2852 0.127 Uiso 0.60 1 calc PR B 4
C30 C 0.3475(6) 0.2452(8) 0.4180(4) 0.081(3) Uani 0.60 1 d P B 4
H30D H 0.2968 0.2095 0.4193 0.122 Uiso 0.60 1 calc PR B 4
H30E H 0.3396 0.3112 0.4316 0.122 Uiso 0.60 1 calc PR B 4
H30F H 0.3909 0.2159 0.4486 0.122 Uiso 0.60 1 calc PR B 4
C31 C 0.4490(6) 0.2970(9) 0.3447(6) 0.079(4) Uani 0.60 1 d P B 4
H31D H 0.4919 0.2675 0.3757 0.119 Uiso 0.60 1 calc PR B 4
H31E H 0.4413 0.3632 0.3581 0.119 Uiso 0.60 1 calc PR B 4
H31F H 0.4648 0.2956 0.2992 0.119 Uiso 0.60 1 calc PR B 4
C32 C 0.26382(18) 0.3709(2) 0.31287(15) 0.0337(8) Uani 1 1 d . . .
H32 H 0.2795 0.4004 0.3549 0.040 Uiso 1 1 calc R B .
C33 C -0.0113(2) 0.7344(3) 0.2268(2) 0.0629(12) Uani 1 1 d . . .
H33A H 0.0463 0.7525 0.2297 0.094 Uiso 1 1 calc R . .
H33B H -0.0187 0.6879 0.2619 0.094 Uiso 1 1 calc R . .
H33C H -0.0443 0.7910 0.2328 0.094 Uiso 1 1 calc R . .
C34 C -0.1190(2) 0.6643(3) 0.1554(2) 0.0598(11) Uani 1 1 d . . .
H34A H -0.1391 0.6620 0.1071 0.072 Uiso 1 1 calc R . .
H34B H -0.1521 0.7114 0.1768 0.072 Uiso 1 1 calc R . .
C35 C -0.1291(2) 0.5684(3) 0.1857(2) 0.0564(11) Uani 1 1 d . . .
H35A H -0.1109 0.5703 0.2344 0.068 Uiso 1 1 calc R . .
H35B H -0.1871 0.5491 0.1791 0.068 Uiso 1 1 calc R . .
C36 C -0.0836(3) 0.4087(3) 0.1803(2) 0.0685(12) Uani 1 1 d . . .
H36A H -0.0496 0.3663 0.1567 0.103 Uiso 1 1 calc R . .
H36B H -0.1400 0.3857 0.1745 0.103 Uiso 1 1 calc R . .
H36C H -0.0633 0.4098 0.2280 0.103 Uiso 1 1 calc R . .
C37 C 0.2442(3) 0.5564(4) -0.0439(2) 0.0989(13) Uani 1 1 d . . .
H37A H 0.1880 0.5757 -0.0398 0.148 Uiso 1 1 calc R . .
H37B H 0.2440 0.4956 -0.0678 0.148 Uiso 1 1 calc R . .
H37C H 0.2705 0.6050 -0.0689 0.148 Uiso 1 1 calc R . .
C38 C 0.3671(3) 0.5195(4) 0.0253(2) 0.0840(15) Uani 1 1 d . . .
H38A H 0.3966 0.5637 -0.0017 0.101 Uiso 1 1 calc R . .
H38B H 0.3703 0.4553 0.0056 0.101 Uiso 1 1 calc R . .
C39 C 0.4079(3) 0.5174(4) 0.0905(2) 0.0779(14) Uani 1 1 d . . .
H39A H 0.4509 0.4681 0.0917 0.094 Uiso 1 1 calc R . .
H39B H 0.4357 0.5793 0.0989 0.094 Uiso 1 1 calc R . .
C40 C 0.4026(3) 0.4970(4) 0.2070(2) 0.0989(13) Uani 1 1 d . . .
H40A H 0.3618 0.4825 0.2371 0.148 Uiso 1 1 calc R . .
H40B H 0.4279 0.5587 0.2192 0.148 Uiso 1 1 calc R . .
H40C H 0.4445 0.4473 0.2110 0.148 Uiso 1 1 calc R . .
C41 C 0.0691(3) 0.6931(3) 0.03103(19) 0.0609(12) Uani 1 1 d . . .
H41A H 0.1146 0.7190 0.0613 0.091 Uiso 1 1 calc R . .
H41B H 0.0182 0.7232 0.0404 0.091 Uiso 1 1 calc R . .
H41C H 0.0780 0.7060 -0.0154 0.091 Uiso 1 1 calc R . .
C42 C -0.0020(2) 0.5524(2) -0.00312(17) 0.0474(9) Uani 1 1 d . . .
H42A H 0.0027 0.5716 -0.0498 0.057 Uiso 1 1 calc R . .
H42B H -0.0548 0.5759 0.0092 0.057 Uiso 1 1 calc R . .
O1 O 0.17790(13) 0.65587(15) 0.17718(10) 0.0364(6) Uani 1 1 d . A .
O2 O 0.13341(13) 0.42348(15) 0.15761(10) 0.0347(5) Uani 1 1 d . A .
O3 O -0.03586(15) 0.69376(18) 0.16354(13) 0.0538(7) Uani 1 1 d . . .
O4 O -0.08079(14) 0.50235(18) 0.15360(12) 0.0498(7) Uani 1 1 d . . .
O5 O 0.28664(16) 0.5465(2) 0.01916(13) 0.0664(8) Uani 1 1 d . A .
O6 O 0.36502(17) 0.5007(2) 0.14091(15) 0.0782(9) Uani 1 1 d . A .
O7 O 0.06397(15) 0.59199(16) 0.04102(11) 0.0468(7) Uani 1 1 d . . .
P1 P 0.15205(5) 0.52593(6) 0.28864(4) 0.0304(2) Uani 1 1 d . . .
Na1 Na 0.05959(7) 0.56319(9) 0.16116(6) 0.0350(3) Uani 1 1 d . A .
Na2 Na 0.22299(9) 0.53172(10) 0.11916(8) 0.0552(4) Uani 1 1 d . . .

loop_
_atom_site_aniso_label
_atom_site_aniso_U_11
_atom_site_aniso_U_22
_atom_site_aniso_U_33
_atom_site_aniso_U_23
_atom_site_aniso_U_13
_atom_site_aniso_U_12
C1 0.0345(18) 0.0302(19) 0.0339(17) -0.0064(15) 0.0019(15) 0.0012(15)
C2 0.0301(18) 0.0315(19) 0.0341(17) -0.0047(14) 0.0052(15) 0.0012(15)
C3 0.0343(19) 0.0309(19) 0.0404(19) -0.0063(15) 0.0073(16) -0.0016(15)
C4 0.038(2) 0.030(2) 0.054(2) 0.0045(16) 0.0132(17) -0.0032(16)
C5 0.058(3) 0.049(2) 0.053(2) 0.0045(19) 0.022(2) 0.0029(19)
C6 0.048(2) 0.037(2) 0.065(2) 0.0065(18) 0.0128(19) 0.0069(17)
C7 0.052(2) 0.036(2) 0.083(3) 0.004(2) 0.015(2) -0.0054(18)
C8 0.043(2) 0.036(2) 0.053(2) -0.0092(18) 0.0062(18) -0.0080(17)
C9 0.045(2) 0.049(2) 0.044(2) -0.0090(18) -0.0025(18) -0.0075(19)
C10 0.058(3) 0.079(3) 0.056(3) -0.002(2) -0.014(2) -0.018(2)
C11' 0.076(9) 0.099(11) 0.083(9) -0.018(8) -0.029(8) -0.025(8)
C12' 0.085(11) 0.097(11) 0.068(10) -0.007(8) -0.049(9) -0.014(9)
C13' 0.036(8) 0.19(2) 0.103(11) -0.017(13) -0.026(7) 0.000(10)
C11 0.074(6) 0.109(8) 0.074(6) -0.009(5) -0.024(5) -0.047(6)
C12 0.104(9) 0.268(19) 0.033(5) -0.016(9) -0.008(5) -0.089(12)
C13 0.061(6) 0.103(8) 0.131(9) 0.010(7) -0.050(6) -0.011(6)
C14 0.049(2) 0.039(2) 0.0375(19) 0.0006(16) -0.0019(17) -0.0028(18)
C15 0.048(2) 0.047(2) 0.0309(17) -0.0018(16) 0.0089(16) 0.0046(18)
C16 0.067(3) 0.060(3) 0.043(2) -0.0132(19) 0.013(2) 0.013(2)
C17 0.082(3) 0.102(4) 0.034(2) 0.017(2) 0.020(2) 0.035(3)
C18 0.072(3) 0.074(3) 0.059(3) -0.006(2) 0.027(2) -0.014(2)
C19 0.0284(17) 0.0293(19) 0.0310(17) 0.0004(14) 0.0064(14) -0.0042(14)
C20 0.0254(17) 0.0300(18) 0.0336(17) 0.0011(14) 0.0055(14) -0.0033(14)
C21 0.0305(18) 0.0297(19) 0.0338(17) 0.0007(14) 0.0040(15) -0.0001(15)
C22 0.039(2) 0.0311(19) 0.0365(18) -0.0080(15) -0.0009(16) 0.0025(16)
C23 0.064(3) 0.054(3) 0.037(2) -0.0097(18) 0.0095(19) -0.004(2)
C24 0.073(3) 0.045(2) 0.059(2) -0.0199(19) -0.012(2) 0.018(2)
C25 0.047(2) 0.048(2) 0.050(2) -0.0088(18) -0.0053(18) -0.0064(18)
C26 0.0323(18) 0.0281(19) 0.044(2) -0.0005(15) 0.0056(16) 0.0054(15)
C27 0.0296(18) 0.035(2) 0.0371(18) 0.0012(15) 0.0021(15) 0.0006(15)
C28 0.033(2) 0.048(2) 0.046(2) 0.0011(18) -0.0028(17) 0.0082(17)
C29' 0.082(14) 0.089(14) 0.097(15) 0.050(14) -0.035(11) -0.004(10)
C30' 0.18(2) 0.18(2) 0.15(2) -0.082(18) -0.13(2) 0.111(18)
C31' 0.034(7) 0.20(2) 0.109(15) 0.065(13) -0.012(10) 0.021(12)
C29 0.097(11) 0.073(7) 0.073(8) 0.003(7) -0.035(6) 0.047(8)
C30 0.075(7) 0.135(11) 0.031(4) 0.020(5) -0.008(4) 0.043(6)
C31 0.034(4) 0.115(9) 0.084(8) 0.039(6) -0.016(5) -0.011(6)
C32 0.0302(18) 0.039(2) 0.0306(17) -0.0045(15) -0.0017(14) -0.0050(16)
C33 0.061(3) 0.052(3) 0.076(3) -0.018(2) 0.011(2) 0.008(2)
C34 0.045(2) 0.064(3) 0.070(3) -0.004(2) 0.003(2) 0.019(2)
C35 0.035(2) 0.079(3) 0.057(2) -0.001(2) 0.0114(19) 0.007(2)
C36 0.076(3) 0.061(3) 0.072(3) 0.017(2) 0.019(2) 0.004(2)
C37 0.073(2) 0.157(4) 0.066(2) -0.003(2) 0.0030(19) 0.008(3)
C38 0.055(3) 0.131(5) 0.070(3) -0.011(3) 0.023(3) 0.011(3)
C39 0.045(3) 0.122(4) 0.072(3) 0.005(3) 0.025(2) 0.006(3)
C40 0.073(2) 0.157(4) 0.066(2) -0.003(2) 0.0030(19) 0.008(3)
C41 0.077(3) 0.043(2) 0.058(2) 0.011(2) -0.010(2) -0.012(2)
C42 0.055(2) 0.052(2) 0.0349(18) 0.0030(17) 0.0013(17) -0.002(2)
O1 0.0378(13) 0.0361(13) 0.0341(12) 0.0033(10) -0.0006(10) -0.0039(10)
O2 0.0395(13) 0.0325(13) 0.0309(11) 0.0012(10) -0.0009(10) 0.0076(10)
O3 0.0465(16) 0.0566(17) 0.0588(16) -0.0051(13) 0.0080(13) 0.0110(13)
O4 0.0449(15) 0.0536(17) 0.0522(15) 0.0038(13) 0.0108(12) 0.0049(13)
O5 0.0474(17) 0.094(2) 0.0585(17) -0.0074(16) 0.0098(14) -0.0011(16)
O6 0.0501(18) 0.128(3) 0.0599(18) -0.0002(18) 0.0215(15) 0.0003(18)
O7 0.0600(16) 0.0420(15) 0.0363(13) 0.0059(11) -0.0036(12) -0.0097(12)
P1 0.0339(5) 0.0297(5) 0.0276(4) -0.0004(4) 0.0035(4) 0.0009(4)
Na1 0.0307(7) 0.0374(8) 0.0363(7) 0.0004(6) 0.0013(6) 0.0043(6)
Na2 0.0510(9) 0.0513(10) 0.0687(10) -0.0096(8) 0.0303(8) -0.0060(7)

loop_
_atom_type_symbol
_atom_type_description
_atom_type_scat_dispersion_real
_atom_type_scat_dispersion_imag
_atom_type_scat_source
C C 0.0033 0.0016 'International Tables Vol C Tables 4.2.6.8 and 6.1.1.4'
H H 0.0000 0.0000 'International Tables Vol C Tables 4.2.6.8 and 6.1.1.4'
O O 0.0106 0.0060 'International Tables Vol C Tables 4.2.6.8 and 6.1.1.4'
P P 0.1023 0.0942 'International Tables Vol C Tables 4.2.6.8 and 6.1.1.4'
Na Na 0.0362 0.0249 'International Tables Vol C Tables 4.2.6.8 and 6.1.1.4'

loop_
_geom_angle_atom_site_label_1
_geom_angle_atom_site_label_2
_geom_angle_atom_site_label_3
_geom_angle
_geom_angle_site_symmetry_1
_geom_angle_site_symmetry_3
C14 C1 C2 120.1(3) . .
C14 C1 P1 123.9(3) . .
C2 C1 P1 116.0(2) . .
O1 C2 C1 120.9(3) . .
O1 C2 C3 122.0(3) . .
C1 C2 C3 117.1(3) . .
O1 C2 Na2 46.27(14) . .
C1 C2 Na2 102.32(19) . .
C3 C2 Na2 119.6(2) . .
C8 C3 C2 118.6(3) . .
C8 C3 C4 120.8(3) . .
C2 C3 C4 120.6(3) . .
C7 C4 C5 107.3(3) . .
C7 C4 C6 107.0(3) . .
C5 C4 C6 109.3(3) . .
C7 C4 C3 112.9(3) . .
C5 C4 C3 110.0(3) . .
C6 C4 C3 110.1(3) . .
C4 C5 H5A 109.5 . .
C4 C5 H5B 109.5 . .
H5A C5 H5B 109.5 . .
C4 C5 H5C 109.5 . .
H5A C5 H5C 109.5 . .
H5B C5 H5C 109.5 . .
C4 C6 H6A 109.5 . .
C4 C6 H6B 109.5 . .
H6A C6 H6B 109.5 . .
C4 C6 H6C 109.5 . .
H6A C6 H6C 109.5 . .
H6B C6 H6C 109.5 . .
C4 C7 H7A 109.5 . .
C4 C7 H7B 109.5 . .
H7A C7 H7B 109.5 . .
C4 C7 H7C 109.5 . .
H7A C7 H7C 109.5 . .
H7B C7 H7C 109.5 . .
C3 C8 C9 124.2(3) . .
C3 C8 H8 117.9 . .
C9 C8 H8 117.9 . .
C14 C9 C8 116.1(3) . .
C14 C9 C10 121.5(3) . .
C8 C9 C10 122.4(3) . .
C13' C10 C12 134.9(8) . .
C13' C10 C9 113.6(6) . .
C12 C10 C9 111.1(5) . .
C13' C10 C11 57.4(8) . .
C12 C10 C11 109.2(7) . .
C9 C10 C11 112.8(4) . .
C13' C10 C13 49.9(9) . .
C12 C10 C13 111.2(8) . .
C9 C10 C13 106.3(4) . .
C11 C10 C13 106.1(6) . .
C13' C10 C12' 111.7(11) . .
C12 C10 C12' 42.9(7) . .
C9 C10 C12' 112.0(6) . .
C11 C10 C12' 134.0(6) . .
C13 C10 C12' 70.2(7) . .
C13' C10 C11' 109.8(10) . .
C12 C10 C11' 61.1(7) . .
C9 C10 C11' 106.8(5) . .
C11 C10 C11' 54.7(6) . .
C13 C10 C11' 146.4(6) . .
C12' C10 C11' 102.3(8) . .
C10 C11' H11A 109.5 . .
C10 C11' H11B 109.5 . .
H11A C11' H11B 109.5 . .
C10 C11' H11C 109.5 . .
H11A C11' H11C 109.5 . .
H11B C11' H11C 109.5 . .
C10 C12' H12A 109.5 . .
C10 C12' H12B 109.5 . .
H12A C12' H12B 109.5 . .
C10 C12' H12C 109.5 . .
H12A C12' H12C 109.5 . .
H12B C12' H12C 109.5 . .
C10 C13' H13A 109.5 . .
C10 C13' H13B 109.5 . .
H13A C13' H13B 109.5 . .
C10 C13' H13C 109.5 . .
H13A C13' H13C 109.5 . .
H13B C13' H13C 109.5 . .
C10 C11 H11D 109.5 . .
C10 C11 H11E 109.5 . .
H11D C11 H11E 109.5 . .
C10 C11 H11F 109.5 . .
H11D C11 H11F 109.5 . .
H11E C11 H11F 109.5 . .
C10 C12 H12D 109.5 . .
C10 C12 H12E 109.5 . .
H12D C12 H12E 109.5 . .
C10 C12 H12F 109.5 . .
H12D C12 H12F 109.5 . .
H12E C12 H12F 109.5 . .
C10 C13 H13D 109.5 . .
C10 C13 H13E 109.5 . .
H13D C13 H13E 109.5 . .
C10 C13 H13F 109.5 . .
H13D C13 H13F 109.5 . .
H13E C13 H13F 109.5 . .
C9 C14 C1 123.0(3) . .
C9 C14 H14 118.5 . .
C1 C14 H14 118.5 . .
C17 C15 C16 108.4(3) . .
C17 C15 C18 107.2(3) . .
C16 C15 C18 107.7(3) . .
C17 C15 P1 122.1(3) . .
C16 C15 P1 106.1(2) . .
C18 C15 P1 104.5(2) . .
C15 C16 H16A 109.5 . .
C15 C16 H16B 109.5 . .
H16A C16 H16B 109.5 . .
C15 C16 H16C 109.5 . .
H16A C16 H16C 109.5 . .
H16B C16 H16C 109.5 . .
C15 C17 H17A 109.5 . .
C15 C17 H17B 109.5 . .
H17A C17 H17B 109.5 . .
C15 C17 H17C 109.5 . .
H17A C17 H17C 109.5 . .
H17B C17 H17C 109.5 . .
C15 C18 H18A 109.5 . .
C15 C18 H18B 109.5 . .
H18A C18 H18B 109.5 . .
C15 C18 H18C 109.5 . .
H18A C18 H18C 109.5 . .
H18B C18 H18C 109.5 . .
C32 C19 C20 119.8(3) . .
C32 C19 P1 123.1(2) . .
C20 C19 P1 116.8(2) . .
O2 C20 C19 120.7(3) . .
O2 C20 C21 121.9(3) . .
C19 C20 C21 117.4(3) . .
O2 C20 Na2 52.04(15) . .
C19 C20 Na2 102.44(19) . .
C21 C20 Na2 113.0(2) . .
C26 C21 C20 118.8(3) . .
C26 C21 C22 120.3(3) . .
C20 C21 C22 120.9(3) . .
C24 C22 C23 107.5(3) . .
C24 C22 C25 107.4(3) . .
C23 C22 C25 109.0(3) . .
C24 C22 C21 112.3(3) . .
C23 C22 C21 110.7(3) . .
C25 C22 C21 109.8(3) . .
C22 C23 H23A 109.5 . .
C22 C23 H23B 109.5 . .
H23A C23 H23B 109.5 . .
C22 C23 H23C 109.5 . .
H23A C23 H23C 109.5 . .
H23B C23 H23C 109.5 . .
C22 C24 H24A 109.5 . .
C22 C24 H24B 109.5 . .
H24A C24 H24B 109.5 . .
C22 C24 H24C 109.5 . .
H24A C24 H24C 109.5 . .
H24B C24 H24C 109.5 . .
C22 C25 H25A 109.5 . .
C22 C25 H25B 109.5 . .
H25A C25 H25B 109.5 . .
C22 C25 H25C 109.5 . .
H25A C25 H25C 109.5 . .
H25B C25 H25C 109.5 . .
C21 C26 C27 124.4(3) . .
C21 C26 H26 117.8 . .
C27 C26 H26 117.8 . .
C32 C27 C26 115.9(3) . .
C32 C27 C28 122.1(3) . .
C26 C27 C28 121.9(3) . .
C31 C28 C29' 131.8(9) . .
C31 C28 C27 111.3(5) . .
C29' C28 C27 112.7(8) . .
C31 C28 C29 109.4(7) . .
C29' C28 C29 34.7(7) . .
C27 C28 C29 111.4(5) . .
C31 C28 C30' 66.6(11) . .
C29' C28 C30' 111.7(12) . .
C27 C28 C30' 112.7(7) . .
C29 C28 C30' 133.6(9) . .
C31 C28 C30 109.3(6) . .
C29' C28 C30 73.2(8) . .
C27 C28 C30 109.4(4) . .
C29 C28 C30 106.0(6) . .
C30' C28 C30 44.9(11) . .
C31 C28 C31' 40.8(7) . .
C29' C28 C31' 106.4(11) . .
C27 C28 C31' 107.2(6) . .
C29 C28 C31' 74.1(10) . .
C30' C28 C31' 105.5(12) . .
C30 C28 C31' 140.2(7) . .
C28 C29' H29A 109.5 . .
C28 C29' H29B 109.5 . .
H29A C29' H29B 109.5 . .
C28 C29' H29C 109.5 . .
H29A C29' H29C 109.5 . .
H29B C29' H29C 109.5 . .
C28 C30' H30A 109.5 . .
C28 C30' H30B 109.4 . .
H30A C30' H30B 109.5 . .
C28 C30' H30C 109.5 . .
H30A C30' H30C 109.5 . .
H30B C30' H30C 109.5 . .
C28 C31' H31A 109.5 . .
C28 C31' H31B 109.4 . .
H31A C31' H31B 109.5 . .
C28 C31' H31C 109.5 . .
H31A C31' H31C 109.5 . .
H31B C31' H31C 109.5 . .
C28 C29 H29D 109.5 . .
C28 C29 H29E 109.5 . .
H29D C29 H29E 109.5 . .
C28 C29 H29F 109.5 . .
H29D C29 H29F 109.5 . .
H29E C29 H29F 109.5 . .
C28 C30 H30D 109.5 . .
C28 C30 H30E 109.5 . .
H30D C30 H30E 109.5 . .
C28 C30 H30F 109.5 . .
H30D C30 H30F 109.5 . .
H30E C30 H30F 109.5 . .
C28 C31 H31D 109.5 . .
C28 C31 H31E 109.5 . .
H31D C31 H31E 109.5 . .
C28 C31 H31F 109.5 . .
H31D C31 H31F 109.5 . .
H31E C31 H31F 109.5 . .
C27 C32 C19 123.4(3) . .
C27 C32 H32 118.3 . .
C19 C32 H32 118.3 . .
O3 C33 Na1 51.19(16) . .
O3 C33 H33A 109.5 . .
Na1 C33 H33A 79.1 . .
O3 C33 H33B 109.5 . .
Na1 C33 H33B 82.7 . .
H33A C33 H33B 109.5 . .
O3 C33 H33C 109.5 . .
Na1 C33 H33C 160.5 . .
H33A C33 H33C 109.5 . .
H33B C33 H33C 109.5 . .
O3 C34 C35 111.5(3) . .
O3 C34 H34A 109.3 . .
C35 C34 H34A 109.3 . .
O3 C34 H34B 109.3 . .
C35 C34 H34B 109.3 . .
H34A C34 H34B 108.0 . .
O4 C35 C34 107.8(3) . .
O4 C35 H35A 110.1 . .
C34 C35 H35A 110.1 . .
O4 C35 H35B 110.1 . .
C34 C35 H35B 110.1 . .
H35A C35 H35B 108.5 . .
O4 C36 H36A 109.5 . .
O4 C36 H36B 109.5 . .
H36A C36 H36B 109.5 . .
O4 C36 H36C 109.5 . .
H36A C36 H36C 109.5 . .
H36B C36 H36C 109.5 . .
O5 C37 H37A 109.5 . .
O5 C37 H37B 109.5 . .
H37A C37 H37B 109.5 . .
O5 C37 H37C 109.5 . .
H37A C37 H37C 109.5 . .
H37B C37 H37C 109.5 . .
O5 C38 C39 116.4(4) . .
O5 C38 H38A 108.2 . .
C39 C38 H38A 108.2 . .
O5 C38 H38B 108.2 . .
C39 C38 H38B 108.2 . .
H38A C38 H38B 107.3 . .
O6 C39 C38 118.6(4) . .
O6 C39 H39A 107.7 . .
C38 C39 H39A 107.7 . .
O6 C39 H39B 107.7 . .
C38 C39 H39B 107.7 . .
H39A C39 H39B 107.1 . .
O6 C40 H40A 109.5 . .
O6 C40 H40B 109.5 . .
H40A C40 H40B 109.5 . .
O6 C40 H40C 109.5 . .
H40A C40 H40C 109.5 . .
H40B C40 H40C 109.5 . .
O7 C41 H41A 109.5 . .
O7 C41 H41B 109.5 . .
H41A C41 H41B 109.5 . .
O7 C41 H41C 109.5 . .
H41A C41 H41C 109.5 . .
H41B C41 H41C 109.5 . .
O7 C42 C42 108.0(3) . 3_565
O7 C42 H42A 110.1 . .
C42 C42 H42A 110.1 3_565 .
O7 C42 H42B 110.1 . .
C42 C42 H42B 110.1 3_565 .
H42A C42 H42B 108.4 . .
C2 O1 Na2 108.96(19) . .
C2 O1 Na1 132.6(2) . .
Na2 O1 Na1 79.70(8) . .
C20 O2 Na1 133.21(19) . .
C20 O2 Na2 101.28(18) . .
Na1 O2 Na2 79.25(8) . .
C33 O3 C34 113.1(3) . .
C33 O3 Na1 101.8(2) . .
C34 O3 Na1 113.5(2) . .
C36 O4 C35 112.6(3) . .
C36 O4 Na1 111.8(2) . .
C35 O4 Na1 108.6(2) . .
C38 O5 C37 119.4(4) . .
C38 O5 Na2 114.7(3) . .
C37 O5 Na2 123.8(3) . .
C39 O6 C40 121.1(4) . .
C39 O6 Na2 115.6(3) . .
C40 O6 Na2 120.0(3) . .
C42 O7 C41 110.4(3) . .
C42 O7 Na1 115.9(2) . .
C41 O7 Na1 108.0(2) . .
C1 P1 C19 102.02(14) . .
C1 P1 C15 107.06(15) . .
C19 P1 C15 108.91(14) . .
C1 P1 Na1 100.77(10) . .
C19 P1 Na1 99.80(10) . .
C15 P1 Na1 134.13(11) . .
O2 Na1 O1 92.37(8) . .
O2 Na1 O3 171.23(10) . .
O1 Na1 O3 96.38(9) . .
O2 Na1 O7 91.87(9) . .
O1 Na1 O7 85.60(8) . .
O3 Na1 O7 89.39(9) . .
O2 Na1 O4 101.52(9) . .
O1 Na1 O4 165.59(10) . .
O3 Na1 O4 69.71(9) . .
O7 Na1 O4 97.63(9) . .
O2 Na1 P1 69.31(6) . .
O1 Na1 P1 68.33(6) . .
O3 Na1 P1 113.51(8) . .
O7 Na1 P1 146.36(8) . .
O4 Na1 P1 112.96(7) . .
O2 Na1 Na2 50.39(7) . .
O1 Na1 Na2 49.16(6) . .
O3 Na1 Na2 137.51(9) . .
O7 Na1 Na2 67.07(7) . .
O4 Na1 Na2 144.76(8) . .
P1 Na1 Na2 79.65(5) . .
O2 Na1 C33 156.03(10) . .
O1 Na1 C33 81.84(10) . .
O3 Na1 C33 26.97(9) . .
O7 Na1 C33 110.71(11) . .
O4 Na1 C33 83.89(10) . .
P1 Na1 C33 87.01(9) . .
Na2 Na1 C33 130.78(9) . .
O1 Na2 O2 94.09(9) . .
O1 Na2 O6 114.99(11) . .
O2 Na2 O6 118.28(11) . .
O1 Na2 O5 124.74(11) . .
O2 Na2 O5 134.47(11) . .
O6 Na2 O5 69.38(10) . .
O1 Na2 C20 99.67(10) . .
O2 Na2 C20 26.68(7) . .
O6 Na2 C20 92.69(11) . .
O5 Na2 C20 135.58(11) . .
O1 Na2 Na1 51.14(6) . .
O2 Na2 Na1 50.36(6) . .
O6 Na2 Na1 152.91(10) . .
O5 Na2 Na1 137.38(9) . .
C20 Na2 Na1 70.28(7) . .
O1 Na2 C2 24.77(8) . .
O2 Na2 C2 99.23(9) . .
O6 Na2 C2 91.63(11) . .
O5 Na2 C2 126.10(11) . .
C20 Na2 C2 93.39(10) . .
Na1 Na2 C2 69.35(7) . .

loop_
_geom_bond_atom_site_label_1
_geom_bond_atom_site_label_2
_geom_bond_distance
_geom_bond_site_symmetry_2
C1 C14 1.398(4) .
C1 C2 1.426(4) .
C1 P1 1.838(3) .
C2 O1 1.318(3) .
C2 C3 1.443(4) .
C2 Na2 2.975(3) .
C3 C8 1.391(4) .
C3 C4 1.550(5) .
C4 C7 1.538(5) .
C4 C5 1.541(5) .
C4 C6 1.542(5) .
C5 H5A 0.9800 .
C5 H5B 0.9800 .
C5 H5C 0.9800 .
C6 H6A 0.9800 .
C6 H6B 0.9800 .
C6 H6C 0.9800 .
C7 H7A 0.9800 .
C7 H7B 0.9800 .
C7 H7C 0.9800 .
C8 C9 1.400(5) .
C8 H8 0.9500 .
C9 C14 1.386(5) .
C9 C10 1.537(5) .
C10 C13' 1.425(14) .
C10 C12 1.492(11) .
C10 C11 1.545(9) .
C10 C13 1.575(11) .
C10 C12' 1.573(16) .
C10 C11' 1.627(13) .
C11' H11A 0.9800 .
C11' H11B 0.9800 .
C11' H11C 0.9800 .
C12' H12A 0.9800 .
C12' H12B 0.9800 .
C12' H12C 0.9800 .
C13' H13A 0.9800 .
C13' H13B 0.9800 .
C13' H13C 0.9800 .
C11 H11D 0.9800 .
C11 H11E 0.9800 .
C11 H11F 0.9800 .
C12 H12D 0.9800 .
C12 H12E 0.9800 .
C12 H12F 0.9800 .
C13 H13D 0.9800 .
C13 H13E 0.9800 .
C13 H13F 0.9800 .
C14 H14 0.9500 .
C15 C17 1.530(5) .
C15 C16 1.532(5) .
C15 C18 1.545(5) .
C15 P1 1.909(3) .
C16 H16A 0.9800 .
C16 H16B 0.9800 .
C16 H16C 0.9800 .
C17 H17A 0.9800 .
C17 H17B 0.9800 .
C17 H17C 0.9800 .
C18 H18A 0.9800 .
C18 H18B 0.9800 .
C18 H18C 0.9800 .
C19 C32 1.401(4) .
C19 C20 1.436(4) .
C19 P1 1.843(3) .
C20 O2 1.320(3) .
C20 C21 1.438(4) .
C20 Na2 2.883(3) .
C21 C26 1.396(4) .
C21 C22 1.545(4) .
C22 C24 1.530(5) .
C22 C23 1.535(5) .
C22 C25 1.537(4) .
C23 H23A 0.9800 .
C23 H23B 0.9800 .
C23 H23C 0.9800 .
C24 H24A 0.9800 .
C24 H24B 0.9800 .
C24 H24C 0.9800 .
C25 H25A 0.9800 .
C25 H25B 0.9800 .
C25 H25C 0.9800 .
C26 C27 1.403(4) .
C26 H26 0.9500 .
C27 C32 1.388(4) .
C27 C28 1.533(4) .
C28 C31 1.486(10) .
C28 C29' 1.47(2) .
C28 C29 1.531(14) .
C28 C30' 1.537(17) .
C28 C30 1.542(9) .
C28 C31' 1.580(18) .
C29' H29A 0.9800 .
C29' H29B 0.9800 .
C29' H29C 0.9800 .
C30' H30A 0.9800 .
C30' H30B 0.9800 .
C30' H30C 0.9800 .
C31' H31A 0.9800 .
C31' H31B 0.9800 .
C31' H31C 0.9800 .
C29 H29D 0.9800 .
C29 H29E 0.9800 .
C29 H29F 0.9800 .
C30 H30D 0.9800 .
C30 H30E 0.9800 .
C30 H30F 0.9800 .
C31 H31D 0.9800 .
C31 H31E 0.9800 .
C31 H31F 0.9800 .
C32 H32 0.9500 .
C33 O3 1.411(4) .
C33 Na1 3.044(4) .
C33 H33A 0.9800 .
C33 H33B 0.9800 .
C33 H33C 0.9800 .
C34 O3 1.426(4) .
C34 C35 1.496(5) .
C34 H34A 0.9900 .
C34 H34B 0.9900 .
C35 O4 1.428(4) .
C35 H35A 0.9900 .
C35 H35B 0.9900 .
C36 O4 1.424(4) .
C36 H36A 0.9800 .
C36 H36B 0.9800 .
C36 H36C 0.9800 .
C37 O5 1.384(5) .
C37 H37A 0.9800 .
C37 H37B 0.9800 .
C37 H37C 0.9800 .
C38 O5 1.373(5) .
C38 C39 1.403(6) .
C38 H38A 0.9900 .
C38 H38B 0.9900 .
C39 O6 1.325(5) .
C39 H39A 0.9900 .
C39 H39B 0.9900 .
C40 O6 1.402(5) .
C40 H40A 0.9800 .
C40 H40B 0.9800 .
C40 H40C 0.9800 .
C41 O7 1.439(4) .
C41 H41A 0.9800 .
C41 H41B 0.9800 .
C41 H41C 0.9800 .
C42 O7 1.435(4) .
C42 C42 1.479(7) 3_565
C42 H42A 0.9900 .
C42 H42B 0.9900 .
O1 Na2 2.273(3) .
O1 Na1 2.340(2) .
O2 Na1 2.317(2) .
O2 Na2 2.318(3) .
O3 Na1 2.424(3) .
O4 Na1 2.460(3) .
O5 Na2 2.387(3) .
O6 Na2 2.377(3) .
O7 Na1 2.461(2) .
P1 Na1 2.8757(14) .
Na1 Na2 2.9561(19) .
